data_2215382
loop_
_publ_author_name
'G\"orls, Helmar'
'G\"unther, Wolfgang'
'Johannes Notni'
'Anders, Ernst'

_publ_section_title (<i>p</i>-Methylbenzenethiolato)[tris(3-phenyl-5-methylpyrazolyl)borato]zinc(II)
_journal_coeditor_code BT2507
_journal_issue 10
_journal_name_full 'Acta Crystallographica Section E'
_journal_page_first m2545
_journal_page_last m2545
_journal_paper_doi 10.1107/S160053680704439X
_journal_volume 63
_journal_year 2007
_chemical_formula_iupac '[Zn (C30 H28 B N6) (C7 H7 S)]'
_chemical_formula_moiety 'C37 H35 B N6 S Zn'
_chemical_formula_sum 'C37 H35 B N6 S Zn'
_chemical_formula_weight 671.95
_chemical_name_systematic (<i>p</i>-Methylbenzenethiolato)[tris(3-phenyl-5-methylpyrazolyl)borato]zinc(II)
_space_group_IT_number 14
_symmetry_cell_setting monoclinic
_symmetry_space_group_name_Hall '-P 2yn'
_symmetry_space_group_name_H-M 'P 1 21/n 1'
_atom_sites_solution_hydrogens geom
_atom_sites_solution_primary direct
_atom_sites_solution_secondary difmap
_cell_angle_alpha 90.00
_cell_angle_beta 101.6750(10)
_cell_angle_gamma 90.00
_cell_formula_units_Z 4
_cell_length_a 16.2448(7)
_cell_length_b 12.3442(3)
_cell_length_c 17.3988(7)
_cell_measurement_temperature 183(2)
_cell_volume 3416.8(2)
_computing_cell_refinement 'DENZO (Otwinowski  & Minor, 1997)'
_computing_data_collection 'COLLECT (Nonius, 1998)'
_computing_data_reduction 'DENZO (Otwinowski  & Minor, 1997)'
_computing_molecular_graphics 'SHELXTL/PC (Siemens, 1990)'
_computing_publication_material 'SHELXL97 (Sheldrick, 1997)'
_computing_structure_refinement 'SHELXL97 (Sheldrick, 1997)'
_computing_structure_solution 'SHELXS97 (Sheldrick, 1997)'
_diffrn_ambient_temperature 183(2)
_diffrn_measured_fraction_theta_full 0.975
_diffrn_measured_fraction_theta_max 0.975
_diffrn_measurement_device_type 'Nonius KappaCCD'
_diffrn_measurement_method 'phi- + omega-scan'
_diffrn_radiation_monochromator graphite
_diffrn_radiation_source 'fine-focus sealed tube'
_diffrn_radiation_type MoK\a
_diffrn_radiation_wavelength 0.71073
_diffrn_reflns_av_R_equivalents 0.0399
_diffrn_reflns_av_sigmaI/netI 0.0906
_diffrn_reflns_limit_h_max 21
_diffrn_reflns_limit_h_min -21
_diffrn_reflns_limit_k_max 13
_diffrn_reflns_limit_k_min -14
_diffrn_reflns_limit_l_max 22
_diffrn_reflns_limit_l_min -22
_diffrn_reflns_number 13913
_diffrn_reflns_theta_full 27.48
_diffrn_reflns_theta_max 27.48
_diffrn_reflns_theta_min 2.53
_exptl_absorpt_coefficient_mu 0.815
_exptl_absorpt_correction_type none
_exptl_crystal_colour colourless
_exptl_crystal_density_diffrn 1.306
_exptl_crystal_density_method 'not measured'
_exptl_crystal_description prism
_exptl_crystal_F_000 1400
_exptl_crystal_size_max 0.18
_exptl_crystal_size_mid 0.12
_exptl_crystal_size_min 0.10
_refine_diff_density_max 0.430
_refine_diff_density_min -0.409
_refine_ls_extinction_method none
_refine_ls_goodness_of_fit_ref 0.871
_refine_ls_hydrogen_treatment mixed
_refine_ls_matrix_type full
_refine_ls_number_parameters 422
_refine_ls_number_reflns 7635
_refine_ls_number_restraints 0
_refine_ls_restrained_S_all 0.871
_refine_ls_R_factor_all 0.0705
_refine_ls_R_factor_gt 0.0385
_refine_ls_shift/su_max 0.001
_refine_ls_shift/su_mean 0.000
_refine_ls_structure_factor_coef Fsqd
_refine_ls_weighting_details 'calc w=1/[\s^2^(Fo^2^)+(0.0428P)^2^] where P=(Fo^2^+2Fc^2^)/3'
_refine_ls_weighting_scheme calc
_refine_ls_wR_factor_gt 0.0830
_refine_ls_wR_factor_ref 0.0869
_reflns_number_gt 4579
_reflns_number_total 7635
_reflns_threshold_expression I>2\s(I)
_cod_data_source_file bt2507.cif
_cod_data_source_block I
_cod_original_sg_symbol_Hall -P2yn
_cod_original_sg_symbol_H-M 'P 21/n'
_cod_database_code 2215382
_cod_database_fobs_code 2215382

loop_
_symmetry_equiv_pos_as_xyz
'x, y, z'
'-x+1/2, y+1/2, -z+1/2'
'-x, -y, -z'
'x-1/2, -y-1/2, z-1/2'

loop_
_atom_site_type_symbol
_atom_site_label
_atom_site_fract_x
_atom_site_fract_y
_atom_site_fract_z
_atom_site_U_iso_or_equiv
_atom_site_adp_type
_atom_site_calc_flag
_atom_site_refinement_flags
_atom_site_occupancy
Zn Zn 0.829763(16) 0.72798(2) 0.034357(14) 0.03008(9) Uani d . 1
S S 0.70537(4) 0.66651(5) -0.02881(3) 0.03546(15) Uani d . 1
N N1 0.93538(11) 0.70497(13) -0.00994(11) 0.0314(4) Uani d . 1
N N2 1.00753(11) 0.72512(14) 0.04482(10) 0.0325(4) Uani d . 1
N N3 0.88773(11) 0.66740(14) 0.14189(10) 0.0306(4) Uani d . 1
N N4 0.95800(11) 0.72717(13) 0.17318(10) 0.0297(4) Uani d . 1
N N5 0.86364(11) 0.88850(13) 0.06250(10) 0.0315(4) Uani d . 1
N N6 0.94927(11) 0.89614(13) 0.09183(10) 0.0312(4) Uani d . 1
C C1 0.64030(15) 0.68671(18) 0.04035(14) 0.0368(6) Uani d . 1
C C2 0.66207(16) 0.75162(19) 0.10691(14) 0.0440(6) Uani d . 1
H H2A 0.7139 0.7898 0.1160 0.053 Uiso calc R 1
C C3 0.60969(19) 0.7614(2) 0.15993(16) 0.0540(7) Uani d . 1
H H3A 0.6266 0.8056 0.2051 0.065 Uiso calc R 1
C C4 0.53267(19) 0.7081(2) 0.14872(18) 0.0581(8) Uani d . 1
C C5 0.51059(17) 0.6458(2) 0.0817(2) 0.0581(8) Uani d . 1
H H5A 0.4580 0.6095 0.0720 0.070 Uiso calc R 1
C C6 0.56291(15) 0.63468(19) 0.02811(16) 0.0467(7) Uani d . 1
H H6A 0.5456 0.5911 -0.0173 0.056 Uiso calc R 1
C C7 0.4756(2) 0.7200(3) 0.2067(2) 0.0938(12) Uani d . 1
H H7A 0.5088 0.7145 0.2602 0.141 Uiso calc R 1
H H7B 0.4331 0.6625 0.1979 0.141 Uiso calc R 1
H H7C 0.4477 0.7907 0.1996 0.141 Uiso calc R 1
C C8 0.95876(15) 0.64799(17) -0.06788(13) 0.0343(5) Uani d . 1
C C9 1.04514(15) 0.63145(18) -0.05002(14) 0.0402(6) Uani d . 1
H H9A 1.0777 0.5938 -0.0811 0.048 Uiso calc R 1
C C10 1.07439(15) 0.68013(18) 0.02127(14) 0.0364(6) Uani d . 1
C C11 1.16243(15) 0.6886(2) 0.06763(15) 0.0476(7) Uani d . 1
H H11A 1.1651 0.6586 0.1202 0.071 Uiso calc R 1
H H11B 1.1795 0.7648 0.0719 0.071 Uiso calc R 1
H H11C 1.2003 0.6478 0.0411 0.071 Uiso calc R 1
C C12 0.89822(15) 0.61680(17) -0.13931(13) 0.0348(6) Uani d . 1
C C13 0.82745(15) 0.6780(2) -0.16843(14) 0.0416(6) Uani d . 1
H H13A 0.8155 0.7398 -0.1401 0.050 Uiso calc R 1
C C14 0.77392(17) 0.6506(2) -0.23795(15) 0.0544(7) Uani d . 1
H H14A 0.7254 0.6932 -0.2571 0.065 Uiso calc R 1
C C15 0.79142(18) 0.5604(3) -0.27977(16) 0.0640(8) Uani d . 1
H H15A 0.7548 0.5411 -0.3276 0.077 Uiso calc R 1
C C16 0.8614(2) 0.4994(2) -0.25188(16) 0.0611(8) Uani d . 1
H H16A 0.8736 0.4382 -0.2808 0.073 Uiso calc R 1
C C17 0.91456(17) 0.52619(19) -0.18201(15) 0.0480(7) Uani d . 1
H H17A 0.9626 0.4827 -0.1628 0.058 Uiso calc R 1
C C18 0.86601(14) 0.61354(16) 0.20231(13) 0.0300(5) Uani d . 1
C C19 0.92140(14) 0.64100(18) 0.27169(13) 0.0346(5) Uani d . 1
H H19A 0.9202 0.6148 0.3228 0.042 Uiso calc R 1
C C20 0.97809(14) 0.71310(16) 0.25209(13) 0.0323(5) Uani d . 1
C C21 1.04815(15) 0.77291(19) 0.30342(14) 0.0431(6) Uani d . 1
H H21A 1.0385 0.8510 0.2969 0.065 Uiso calc R 1
H H21B 1.1015 0.7539 0.2888 0.065 Uiso calc R 1
H H21C 1.0504 0.7530 0.3583 0.065 Uiso calc R 1
C C22 0.79528(14) 0.53684(16) 0.18952(13) 0.0318(5) Uani d . 1
C C23 0.75279(17) 0.5145(2) 0.24959(16) 0.0481(6) Uani d . 1
H H23A 0.7696 0.5486 0.2992 0.058 Uiso calc R 1
C C24 0.68578(18) 0.4423(2) 0.23680(17) 0.0600(8) Uani d . 1
H H24A 0.6570 0.4270 0.2780 0.072 Uiso calc R 1
C C25 0.66086(18) 0.3931(2) 0.16536(17) 0.0547(7) Uani d . 1
H H25A 0.6144 0.3447 0.1568 0.066 Uiso calc R 1
C C26 0.70296(16) 0.41381(18) 0.10604(16) 0.0442(6) Uani d . 1
H H26A 0.6858 0.3792 0.0566 0.053 Uiso calc R 1
C C27 0.77029(14) 0.48485(17) 0.11794(14) 0.0351(6) Uani d . 1
H H27A 0.7996 0.4981 0.0768 0.042 Uiso calc R 1
C C28 0.83466(15) 0.99171(17) 0.05226(12) 0.0330(5) Uani d . 1
C C29 0.90126(15) 1.06349(18) 0.07509(13) 0.0379(6) Uani d . 1
H H29A 0.8981 1.1403 0.0744 0.046 Uiso calc R 1
C C30 0.97251(15) 1.00187(17) 0.09878(13) 0.0348(6) Uani d . 1
C C31 1.06169(15) 1.03660(19) 0.12619(15) 0.0446(6) Uani d . 1
H H31A 1.0975 0.9725 0.1386 0.067 Uiso calc R 1
H H31B 1.0662 1.0817 0.1732 0.067 Uiso calc R 1
H H31C 1.0799 1.0784 0.0847 0.067 Uiso calc R 1
C C32 0.74580(14) 1.02015(17) 0.02264(13) 0.0335(5) Uani d . 1
C C33 0.71553(16) 1.11925(18) 0.04451(14) 0.0410(6) Uani d . 1
H H33A 0.7523 1.1667 0.0782 0.049 Uiso calc R 1
C C34 0.63253(16) 1.14877(19) 0.01753(15) 0.0465(7) Uani d . 1
H H34A 0.6131 1.2168 0.0322 0.056 Uiso calc R 1
C C35 0.57777(16) 1.08049(18) -0.03043(15) 0.0451(7) Uani d . 1
H H35A 0.5206 1.1004 -0.0484 0.054 Uiso calc R 1
C C36 0.60729(16) 0.98283(19) -0.05190(15) 0.0476(7) Uani d . 1
H H36A 0.5701 0.9351 -0.0850 0.057 Uiso calc R 1
C C37 0.69034(15) 0.95342(19) -0.02595(14) 0.0422(6) Uani d . 1
H H37A 0.7095 0.8860 -0.0419 0.051 Uiso calc R 1
B B 1.00221(17) 0.79415(19) 0.11767(16) 0.0327(6) Uani d . 1
H H1BO 1.0673(11) 0.8177(13) 0.1481(10) 0.044(4) Uiso d . 1

loop_
_atom_site_aniso_label
_atom_site_aniso_U_11
_atom_site_aniso_U_22
_atom_site_aniso_U_33
_atom_site_aniso_U_12
_atom_site_aniso_U_13
_atom_site_aniso_U_23
Zn 0.02610(15) 0.03474(14) 0.02890(15) -0.00106(11) 0.00439(11) 0.00005(11)
S 0.0285(3) 0.0434(3) 0.0332(3) -0.0023(3) 0.0032(3) -0.0030(3)
N1 0.0259(11) 0.0359(10) 0.0330(11) -0.0001(8) 0.0072(9) -0.0008(8)
N2 0.0249(11) 0.0376(10) 0.0343(11) -0.0019(9) 0.0043(9) 0.0007(9)
N3 0.0252(11) 0.0363(10) 0.0297(11) -0.0036(8) 0.0038(9) -0.0004(8)
N4 0.0238(10) 0.0344(9) 0.0295(10) -0.0002(8) 0.0020(8) -0.0010(8)
N5 0.0276(11) 0.0346(10) 0.0320(11) 0.0010(8) 0.0052(9) 0.0027(8)
N6 0.0263(11) 0.0344(10) 0.0323(11) -0.0034(8) 0.0048(9) -0.0003(8)
C1 0.0306(14) 0.0379(12) 0.0428(15) 0.0074(11) 0.0096(11) 0.0087(11)
C2 0.0381(16) 0.0530(15) 0.0410(15) 0.0025(12) 0.0084(12) 0.0014(12)
C3 0.060(2) 0.0594(16) 0.0454(16) 0.0136(15) 0.0175(15) 0.0050(13)
C4 0.061(2) 0.0556(18) 0.066(2) 0.0213(15) 0.0344(17) 0.0220(15)
C5 0.0377(17) 0.0513(16) 0.091(2) 0.0055(13) 0.0265(17) 0.0224(16)
C6 0.0357(16) 0.0387(13) 0.0659(19) -0.0008(12) 0.0107(14) 0.0036(12)
C7 0.092(3) 0.109(3) 0.102(3) 0.025(2) 0.070(2) 0.030(2)
C8 0.0358(15) 0.0338(12) 0.0345(14) 0.0019(10) 0.0103(11) 0.0050(10)
C9 0.0363(15) 0.0444(14) 0.0417(15) 0.0078(11) 0.0124(12) -0.0018(11)
C10 0.0304(14) 0.0390(12) 0.0409(15) 0.0030(11) 0.0097(12) 0.0060(11)
C11 0.0315(15) 0.0624(16) 0.0493(17) 0.0065(12) 0.0094(13) -0.0028(13)
C12 0.0364(15) 0.0364(12) 0.0338(14) -0.0027(10) 0.0124(11) -0.0007(10)
C13 0.0375(16) 0.0542(14) 0.0350(14) 0.0051(12) 0.0118(12) -0.0039(11)
C14 0.0362(17) 0.091(2) 0.0363(16) 0.0083(14) 0.0070(13) -0.0078(14)
C15 0.050(2) 0.096(2) 0.0432(17) -0.0062(17) 0.0027(15) -0.0202(16)
C16 0.072(2) 0.0587(17) 0.0509(19) 0.0013(15) 0.0087(16) -0.0222(14)
C17 0.0527(18) 0.0462(15) 0.0446(16) 0.0072(13) 0.0086(14) -0.0065(12)
C18 0.0293(13) 0.0301(11) 0.0311(13) 0.0045(9) 0.0069(11) 0.0014(9)
C19 0.0322(14) 0.0423(13) 0.0293(13) 0.0028(10) 0.0061(11) 0.0029(10)
C20 0.0293(13) 0.0358(13) 0.0306(13) 0.0046(10) 0.0029(10) -0.0015(10)
C21 0.0378(15) 0.0543(14) 0.0349(13) -0.0027(12) 0.0016(11) -0.0046(12)
C22 0.0300(14) 0.0297(11) 0.0361(14) 0.0050(9) 0.0072(11) 0.0059(10)
C23 0.0513(17) 0.0565(15) 0.0390(15) -0.0075(13) 0.0148(13) 0.0028(12)
C24 0.056(2) 0.0752(19) 0.0548(19) -0.0224(16) 0.0263(16) 0.0071(16)
C25 0.0493(18) 0.0542(16) 0.063(2) -0.0186(13) 0.0170(16) 0.0051(14)
C26 0.0434(16) 0.0395(13) 0.0492(16) -0.0076(11) 0.0086(13) -0.0031(12)
C27 0.0337(14) 0.0338(12) 0.0392(14) 0.0007(10) 0.0108(11) 0.0024(10)
C28 0.0391(15) 0.0337(12) 0.0277(13) 0.0012(11) 0.0105(11) 0.0026(9)
C29 0.0434(16) 0.0303(12) 0.0403(14) -0.0030(11) 0.0090(12) 0.0022(10)
C30 0.0392(15) 0.0363(13) 0.0299(13) -0.0080(11) 0.0094(11) 0.0014(10)
C31 0.0413(16) 0.0392(13) 0.0525(17) -0.0104(11) 0.0078(13) -0.0012(12)
C32 0.0368(15) 0.0354(12) 0.0289(13) -0.0001(10) 0.0080(11) 0.0075(10)
C33 0.0419(16) 0.0341(13) 0.0462(16) 0.0004(11) 0.0069(13) -0.0016(11)
C34 0.0484(18) 0.0363(13) 0.0550(17) 0.0051(12) 0.0110(14) -0.0009(12)
C35 0.0389(16) 0.0427(14) 0.0521(17) 0.0064(12) 0.0055(13) 0.0129(12)
C36 0.0420(17) 0.0438(14) 0.0514(17) 0.0013(12) -0.0036(13) -0.0043(12)
C37 0.0417(17) 0.0380(14) 0.0435(15) 0.0060(11) 0.0006(13) -0.0036(11)
B 0.0286(16) 0.0336(15) 0.0353(16) -0.0014(11) 0.0049(12) 0.0018(11)

loop_
_atom_type_symbol
_atom_type_description
_atom_type_scat_dispersion_real
_atom_type_scat_dispersion_imag
_atom_type_scat_source
C C 0.0033 0.0016 'International Tables Vol C Tables 4.2.6.8 and 6.1.1.4'
H H 0.0000 0.0000 'International Tables Vol C Tables 4.2.6.8 and 6.1.1.4'
N N 0.0061 0.0033 'International Tables Vol C Tables 4.2.6.8 and 6.1.1.4'
B B 0.0013 0.0007 'International Tables Vol C Tables 4.2.6.8 and 6.1.1.4'
S S 0.1246 0.1234 'International Tables Vol C Tables 4.2.6.8 and 6.1.1.4'
Zn Zn 0.2839 1.4301 'International Tables Vol C Tables 4.2.6.8 and 6.1.1.4'

loop_
_geom_angle_atom_site_label_1
_geom_angle_atom_site_label_2
_geom_angle_atom_site_label_3
_geom_angle
N1 Zn N3 91.59(7)
N1 Zn N5 91.08(7)
N3 Zn N5 94.66(7)
N1 Zn S 120.98(5)
N3 Zn S 121.81(5)
N5 Zn S 127.46(5)
C1 S Zn 102.89(8)
C8 N1 N2 106.47(18)
C8 N1 Zn 137.99(16)
N2 N1 Zn 112.18(13)
C10 N2 N1 109.83(18)
C10 N2 B 130.98(19)
N1 N2 B 119.15(18)
C18 N3 N4 106.42(16)
C18 N3 Zn 138.04(15)
N4 N3 Zn 110.82(12)
C20 N4 N3 110.01(17)
C20 N4 B 130.59(18)
N3 N4 B 119.37(17)
C28 N5 N6 106.28(17)
C28 N5 Zn 142.37(15)
N6 N5 Zn 110.39(12)
C30 N6 N5 109.81(17)
C30 N6 B 129.15(19)
N5 N6 B 120.81(17)
C6 C1 C2 117.6(2)
C6 C1 S 118.4(2)
C2 C1 S 123.99(19)
C3 C2 C1 121.2(3)
C3 C2 H2A 119.4
C1 C2 H2A 119.4
C2 C3 C4 121.5(3)
C2 C3 H3A 119.3
C4 C3 H3A 119.3
C5 C4 C3 117.0(3)
C5 C4 C7 121.9(3)
C3 C4 C7 121.1(3)
C4 C5 C6 122.1(3)
C4 C5 H5A 118.9
C6 C5 H5A 118.9
C5 C6 C1 120.6(3)
C5 C6 H6A 119.7
C1 C6 H6A 119.7
C4 C7 H7A 109.5
C4 C7 H7B 109.5
H7A C7 H7B 109.5
C4 C7 H7C 109.5
H7A C7 H7C 109.5
H7B C7 H7C 109.5
N1 C8 C9 109.5(2)
N1 C8 C12 121.9(2)
C9 C8 C12 128.5(2)
C10 C9 C8 106.7(2)
C10 C9 H9A 126.7
C8 C9 H9A 126.7
N2 C10 C9 107.5(2)
N2 C10 C11 123.1(2)
C9 C10 C11 129.4(2)
C10 C11 H11A 109.5
C10 C11 H11B 109.5
H11A C11 H11B 109.5
C10 C11 H11C 109.5
H11A C11 H11C 109.5
H11B C11 H11C 109.5
C13 C12 C17 118.4(2)
C13 C12 C8 122.0(2)
C17 C12 C8 119.5(2)
C14 C13 C12 121.1(2)
C14 C13 H13A 119.4
C12 C13 H13A 119.4
C13 C14 C15 119.6(3)
C13 C14 H14A 120.2
C15 C14 H14A 120.2
C16 C15 C14 119.9(3)
C16 C15 H15A 120.1
C14 C15 H15A 120.1
C15 C16 C17 120.5(3)
C15 C16 H16A 119.8
C17 C16 H16A 119.8
C16 C17 C12 120.5(2)
C16 C17 H17A 119.8
C12 C17 H17A 119.8
N3 C18 C19 109.28(19)
N3 C18 C22 121.24(19)
C19 C18 C22 129.5(2)
C20 C19 C18 106.9(2)
C20 C19 H19A 126.6
C18 C19 H19A 126.6
N4 C20 C19 107.37(19)
N4 C20 C21 122.7(2)
C19 C20 C21 129.9(2)
C20 C21 H21A 109.5
C20 C21 H21B 109.5
H21A C21 H21B 109.5
C20 C21 H21C 109.5
H21A C21 H21C 109.5
H21B C21 H21C 109.5
C27 C22 C23 118.9(2)
C27 C22 C18 120.8(2)
C23 C22 C18 120.3(2)
C24 C23 C22 119.9(3)
C24 C23 H23A 120.1
C22 C23 H23A 120.1
C25 C24 C23 120.5(3)
C25 C24 H24A 119.7
C23 C24 H24A 119.7
C24 C25 C26 120.0(2)
C24 C25 H25A 120.0
C26 C25 H25A 120.0
C25 C26 C27 120.3(2)
C25 C26 H26A 119.9
C27 C26 H26A 119.9
C26 C27 C22 120.4(2)
C26 C27 H27A 119.8
C22 C27 H27A 119.8
N5 C28 C29 109.3(2)
N5 C28 C32 123.96(19)
C29 C28 C32 126.7(2)
C30 C29 C28 106.94(19)
C30 C29 H29A 126.5
C28 C29 H29A 126.5
N6 C30 C29 107.6(2)
N6 C30 C31 122.6(2)
C29 C30 C31 129.8(2)
C30 C31 H31A 109.5
C30 C31 H31B 109.5
H31A C31 H31B 109.5
C30 C31 H31C 109.5
H31A C31 H31C 109.5
H31B C31 H31C 109.5
C37 C32 C33 117.9(2)
C37 C32 C28 123.0(2)
C33 C32 C28 119.1(2)
C34 C33 C32 120.6(2)
C34 C33 H33A 119.7
C32 C33 H33A 119.7
C35 C34 C33 120.7(2)
C35 C34 H34A 119.7
C33 C34 H34A 119.7
C36 C35 C34 118.8(2)
C36 C35 H35A 120.6
C34 C35 H35A 120.6
C35 C36 C37 120.8(2)
C35 C36 H36A 119.6
C37 C36 H36A 119.6
C32 C37 C36 121.2(2)
C32 C37 H37A 119.4
C36 C37 H37A 119.4
N6 B N2 109.41(18)
N6 B N4 108.39(19)
N2 B N4 109.04(17)
N6 B H1BO 110.1(9)
N2 B H1BO 109.1(9)
N4 B H1BO 110.8(9)

loop_
_geom_bond_atom_site_label_1
_geom_bond_atom_site_label_2
_geom_bond_distance
Zn N1 2.0380(19)
Zn N3 2.0575(17)
Zn N5 2.0880(17)
Zn S 2.2289(6)
S C1 1.773(2)
N1 C8 1.345(3)
N1 N2 1.375(2)
N2 C10 1.355(3)
N2 B 1.544(3)
N3 C18 1.350(3)
N3 N4 1.376(2)
N4 C20 1.357(3)
N4 B 1.553(3)
N5 C28 1.357(3)
N5 N6 1.385(2)
N6 C30 1.357(3)
N6 B 1.540(3)
C1 C6 1.389(3)
C1 C2 1.394(3)
C2 C3 1.381(3)
C2 H2A 0.9500
C3 C4 1.392(4)
C3 H3A 0.9500
C4 C5 1.381(4)
C4 C7 1.509(4)
C5 C6 1.390(4)
C5 H5A 0.9500
C6 H6A 0.9500
C7 H7A 0.9800
C7 H7B 0.9800
C7 H7C 0.9800
C8 C9 1.390(3)
C8 C12 1.472(3)
C9 C10 1.374(3)
C9 H9A 0.9500
C10 C11 1.497(3)
C11 H11A 0.9800
C11 H11B 0.9800
C11 H11C 0.9800
C12 C13 1.383(3)
C12 C17 1.398(3)
C13 C14 1.381(3)
C13 H13A 0.9500
C14 C15 1.391(4)
C14 H14A 0.9500
C15 C16 1.368(4)
C15 H15A 0.9500
C16 C17 1.381(3)
C16 H16A 0.9500
C17 H17A 0.9500
C18 C19 1.394(3)
C18 C22 1.471(3)
C19 C20 1.372(3)
C19 H19A 0.9500
C20 C21 1.492(3)
C21 H21A 0.9800
C21 H21B 0.9800
C21 H21C 0.9800
C22 C27 1.387(3)
C22 C23 1.392(3)
C23 C24 1.389(3)
C23 H23A 0.9500
C24 C25 1.369(4)
C24 H24A 0.9500
C25 C26 1.372(3)
C25 H25A 0.9500
C26 C27 1.384(3)
C26 H26A 0.9500
C27 H27A 0.9500
C28 C29 1.393(3)
C28 C32 1.474(3)
C29 C30 1.377(3)
C29 H29A 0.9500
C30 C31 1.493(3)
C31 H31A 0.9800
C31 H31B 0.9800
C31 H31C 0.9800
C32 C37 1.377(3)
C32 C33 1.400(3)
C33 C34 1.384(3)
C33 H33A 0.9500
C34 C35 1.377(3)
C34 H34A 0.9500
C35 C36 1.377(3)
C35 H35A 0.9500
C36 C37 1.382(3)
C36 H36A 0.9500
C37 H37A 0.9500
B H1BO 1.120(17)
